data_7105501
loop_
_publ_author_name
'Constable, Edwin C.'
'Zhang, Guoqi'
'Housecroft, Catherine E.'
'Neuburger, Markus'
'Zampese, Jennifer A.'

_publ_section_title
;
 \p-Stacking and hydrogen bonding direct diastereoselectivity in
 one-pot syntheses of octahedral iron(ii) complexes
;
_journal_issue 18
_journal_name_full 'Chemical Communications'
_journal_page_first 3077
_journal_page_last 3079
_journal_paper_doi 10.1039/b927071j
_journal_volume 46
_journal_year 2010
_chemical_absolute_configuration ad
_chemical_formula_moiety 'C46 H38 Fe N6, 2(F6 P), 0.5(H2 O), 0.75(C H2 Cl2)'
_chemical_formula_sum 'C46.75 H40.5 Cl1.5 F12 Fe N6 O0.5 P2'
_chemical_formula_weight 1093.33
_chemical_name_systematic
;
?
;
_space_group_IT_number 5
_symmetry_cell_setting monoclinic
_symmetry_space_group_name_Hall 'C 2y'
_symmetry_space_group_name_H-M 'C 1 2 1'
_atom_sites_solution_hydrogens geom
_atom_sites_solution_primary direct
_atom_sites_solution_secondary difmap
_audit_creation_method SHELXL-97
_cell_angle_alpha 90.00
_cell_angle_beta 99.02(3)
_cell_angle_gamma 90.00
_cell_formula_units_Z 4
_cell_length_a 34.624(7)
_cell_length_b 10.436(2)
_cell_length_c 13.417(3)
_cell_measurement_temperature 173(2)
_cell_volume 4788.1(18)
_computing_cell_refinement 'Stoe IPDS'
_computing_data_collection 'Stoe IPDS'
_computing_data_reduction 'Stoe IPDS'
_computing_molecular_graphics 'Bruker SHELXTL'
_computing_publication_material 'Bruker SHELXTL'
_computing_structure_refinement 'SHELXL-97 (Sheldrick, 1997)'
_computing_structure_solution 'SHELXS-97 (Sheldrick, 1990)'
_diffrn_ambient_temperature 173(2)
_diffrn_measured_fraction_theta_full 0.994
_diffrn_measured_fraction_theta_max 0.994
_diffrn_measurement_device_type 'Stoe IPDS'
_diffrn_measurement_method '\w scans'
_diffrn_radiation_monochromator graphite
_diffrn_radiation_source 'fine-focus sealed tube'
_diffrn_radiation_type MoK\a
_diffrn_radiation_wavelength 0.71073
_diffrn_reflns_av_R_equivalents 0.0947
_diffrn_reflns_av_sigmaI/netI 0.0430
_diffrn_reflns_limit_h_max 47
_diffrn_reflns_limit_h_min -47
_diffrn_reflns_limit_k_max 14
_diffrn_reflns_limit_k_min -14
_diffrn_reflns_limit_l_max 18
_diffrn_reflns_limit_l_min -18
_diffrn_reflns_number 77244
_diffrn_reflns_theta_full 29.00
_diffrn_reflns_theta_max 29.00
_diffrn_reflns_theta_min 2.61
_exptl_absorpt_coefficient_mu 0.556
_exptl_absorpt_correction_T_max 0.9569
_exptl_absorpt_correction_T_min 0.8509
_exptl_absorpt_correction_type multi-scan
_exptl_absorpt_process_details '(Blessing 1951)'
_exptl_crystal_colour black
_exptl_crystal_density_diffrn 1.526
_exptl_crystal_density_method 'not measured'
_exptl_crystal_description plate
_exptl_crystal_F_000 2238
_exptl_crystal_size_max 0.30
_exptl_crystal_size_mid 0.22
_exptl_crystal_size_min 0.08
_refine_diff_density_max 0.963
_refine_diff_density_min -0.472
_refine_diff_density_rms 0.073
_refine_ls_abs_structure_details 'Flack H D (1983), Acta Cryst. A39, 876-881'
_refine_ls_abs_structure_Flack 0.024(11)
_refine_ls_extinction_method none
_refine_ls_goodness_of_fit_ref 1.059
_refine_ls_hydrogen_treatment constr
_refine_ls_matrix_type full
_refine_ls_number_parameters 706
_refine_ls_number_reflns 12628
_refine_ls_number_restraints 25
_refine_ls_restrained_S_all 1.064
_refine_ls_R_factor_all 0.0519
_refine_ls_R_factor_gt 0.0509
_refine_ls_shift/su_max 0.021
_refine_ls_shift/su_mean 0.000
_refine_ls_structure_factor_coef Fsqd
_refine_ls_weighting_details 'calc w=1/[\s^2^(Fo^2^)+(0.0949P)^2^+3.6337P] where P=(Fo^2^+2Fc^2^)/3'
_refine_ls_weighting_scheme calc
_refine_ls_wR_factor_gt 0.1447
_refine_ls_wR_factor_ref 0.1457
_reflns_number_gt 12344
_reflns_number_total 12628
_reflns_threshold_expression >2sigma(I)
_cod_data_source_file B927071J.txt
_cod_data_source_block new
_cod_depositor_comments
;
The following automatic conversions were performed:
'_symmetry_cell_setting' value 'Monoclinic' changed to 'monoclinic'
according to '/home/saulius/struct/CIF-dictionaries/cif_core.dic'
dictionary named 'cif_core.dic' version 2.4.1 from 2010-06-29.

Automatic conversion script
Id: cif_fix_enum 1527 2010-12-29 10:47:43Z saulius 
;
_cod_original_cell_volume 4788.1(17)
_cod_original_sg_symbol_Hall C2y
_cod_original_sg_symbol_H-M C2
_cod_database_code 7105501

loop_
_symmetry_equiv_pos_as_xyz
'x, y, z'
'-x, y, -z'
'x+1/2, y+1/2, z'
'-x+1/2, y+1/2, -z'

loop_
_atom_site_label
_atom_site_type_symbol
_atom_site_fract_x
_atom_site_fract_y
_atom_site_fract_z
_atom_site_U_iso_or_equiv
_atom_site_adp_type
_atom_site_occupancy
_atom_site_symmetry_multiplicity
_atom_site_calc_flag
_atom_site_refinement_flags
_atom_site_disorder_assembly
_atom_site_disorder_group
Fe1 Fe 0.876371(8) 1.00279(3) 0.91680(2) 0.02422(8) Uani 1 1 d . . .
N1 N 0.91965(6) 0.8981(2) 0.99247(16) 0.0288(4) Uani 1 1 d . . .
N2 N 0.90630(6) 1.1340(2) 0.98769(14) 0.0259(4) Uani 1 1 d . . .
N3 N 0.84399(6) 1.1544(2) 0.86772(15) 0.0259(4) Uani 1 1 d . . .
C1 C 0.92373(8) 0.7711(3) 0.9903(2) 0.0377(5) Uani 1 1 d . . .
H1A H 0.9051 0.7220 0.9467 0.045 Uiso 1 1 calc R . .
C2 C 0.95437(10) 0.7085(3) 1.0496(3) 0.0444(7) Uani 1 1 d . . .
H2A H 0.9564 0.6178 1.0468 0.053 Uiso 1 1 calc R . .
C3 C 0.98185(9) 0.7779(3) 1.1126(2) 0.0432(6) Uani 1 1 d . . .
H3A H 1.0028 0.7363 1.1547 0.052 Uiso 1 1 calc R . .
C4 C 0.97824(7) 0.9105(3) 1.1132(2) 0.0355(5) Uani 1 1 d . . .
H4A H 0.9970 0.9614 1.1548 0.043 Uiso 1 1 calc R . .
C5 C 0.94701(7) 0.9676(2) 1.05256(17) 0.0279(4) Uani 1 1 d . . .
C6 C 0.93967(7) 1.1056(2) 1.04823(17) 0.0269(4) Uani 1 1 d . . .
C7 C 0.96255(7) 1.2026(3) 1.09849(19) 0.0329(5) Uani 1 1 d . . .
H7A H 0.9864 1.1830 1.1411 0.039 Uiso 1 1 calc R . .
C8 C 0.94978(8) 1.3282(3) 1.0852(2) 0.0373(5) Uani 1 1 d . . .
H8A H 0.9650 1.3955 1.1189 0.045 Uiso 1 1 calc R . .
C9 C 0.91500(8) 1.3566(2) 1.0231(2) 0.0342(5) Uani 1 1 d . . .
H9A H 0.9059 1.4423 1.0145 0.041 Uiso 1 1 calc R . .
C10 C 0.89389(7) 1.2557(2) 0.97386(17) 0.0271(4) Uani 1 1 d . . .
C11 C 0.85724(7) 1.2615(2) 0.90466(17) 0.0283(4) Uani 1 1 d . . .
H11A H 0.8439 1.3400 0.8879 0.034 Uiso 1 1 calc R . .
C12 C 0.80694(7) 1.1479(2) 0.79660(17) 0.0284(4) Uani 1 1 d . . .
H12A H 0.7929 1.0689 0.8131 0.034 Uiso 1 1 calc R . .
C13 C 0.77964(8) 1.2619(3) 0.8037(2) 0.0393(6) Uani 1 1 d . . .
H13A H 0.7743 1.2696 0.8730 0.059 Uiso 1 1 calc R . .
H13B H 0.7550 1.2484 0.7578 0.059 Uiso 1 1 calc R . .
H13C H 0.7921 1.3406 0.7848 0.059 Uiso 1 1 calc R . .
C14 C 0.81517(7) 1.1337(2) 0.68863(17) 0.0291(4) Uani 1 1 d . . .
C15 C 0.84461(7) 1.2027(3) 0.65693(19) 0.0344(5) Uani 1 1 d . . .
H15A H 0.8605 1.2564 0.7036 0.041 Uiso 1 1 calc R . .
C16 C 0.85185(9) 1.1958(3) 0.5561(2) 0.0432(6) Uani 1 1 d . . .
H16A H 0.8731 1.2417 0.5364 0.052 Uiso 1 1 calc R . .
C17 C 0.82838(10) 1.1234(4) 0.4878(2) 0.0480(7) Uani 1 1 d . . .
H17A H 0.8330 1.1207 0.4198 0.058 Uiso 1 1 calc R . .
C18 C 0.79694(9) 1.0514(3) 0.5164(2) 0.0426(6) Uani 1 1 d . . .
C19 C 0.79045(8) 1.0556(3) 0.61860(19) 0.0338(5) Uani 1 1 d . . .
C20 C 0.75898(8) 0.9819(3) 0.6446(2) 0.0409(6) Uani 1 1 d . . .
H20A H 0.7540 0.9833 0.7122 0.049 Uiso 1 1 calc R . .
C21 C 0.73592(11) 0.9094(4) 0.5751(3) 0.0561(8) Uani 1 1 d . . .
H21A H 0.7158 0.8584 0.5951 0.067 Uiso 1 1 calc R . .
C22 C 0.74171(12) 0.9097(5) 0.4736(3) 0.0620(10) Uani 1 1 d . . .
H22A H 0.7248 0.8617 0.4247 0.074 Uiso 1 1 calc R . .
C23 C 0.77128(11) 0.9782(4) 0.4463(2) 0.0572(9) Uani 1 1 d . . .
H23A H 0.7750 0.9773 0.3777 0.069 Uiso 1 1 calc R . .
N4 N 0.90175(5) 0.9980(2) 0.79498(13) 0.0275(3) Uani 1 1 d . . .
N5 N 0.84731(6) 0.8707(2) 0.84557(16) 0.0294(4) Uani 1 1 d . . .
N6 N 0.83995(6) 0.9629(2) 1.01329(15) 0.0296(4) Uani 1 1 d . . .
C24 C 0.92931(7) 1.0775(3) 0.77278(19) 0.0327(5) Uani 1 1 d . . .
H24A H 0.9382 1.1442 0.8189 0.039 Uiso 1 1 calc R . .
C25 C 0.94557(9) 1.0666(3) 0.6846(2) 0.0427(6) Uani 1 1 d . . .
H25A H 0.9649 1.1253 0.6702 0.051 Uiso 1 1 calc R . .
C26 C 0.93289(11) 0.9681(4) 0.6184(2) 0.0520(8) Uani 1 1 d . . .
H26A H 0.9440 0.9566 0.5586 0.062 Uiso 1 1 calc R . .
C27 C 0.90406(10) 0.8871(3) 0.6399(2) 0.0458(7) Uani 1 1 d . . .
H27A H 0.8950 0.8194 0.5949 0.055 Uiso 1 1 calc R . .
C28 C 0.88818(8) 0.9045(2) 0.72731(18) 0.0333(5) Uani 1 1 d . . .
C29 C 0.85620(8) 0.8301(2) 0.75686(19) 0.0349(5) Uani 1 1 d . . .
C30 C 0.83510(11) 0.7312(3) 0.7047(2) 0.0496(7) Uani 1 1 d . . .
H30A H 0.8417 0.7009 0.6428 0.060 Uiso 1 1 calc R . .
C31 C 0.80456(13) 0.6782(4) 0.7439(3) 0.0576(9) Uani 1 1 d . . .
H31A H 0.7895 0.6117 0.7084 0.069 Uiso 1 1 calc R . .
C32 C 0.79535(10) 0.7213(3) 0.8360(3) 0.0506(8) Uani 1 1 d . . .
H32A H 0.7741 0.6853 0.8635 0.061 Uiso 1 1 calc R . .
C33 C 0.81780(8) 0.8168(3) 0.8855(2) 0.0362(5) Uani 1 1 d . . .
C34 C 0.81463(8) 0.8752(3) 0.9833(2) 0.0373(5) Uani 1 1 d . . .
H34A H 0.7952 0.8499 1.0220 0.045 Uiso 1 1 calc R . .
C35 C 0.83943(7) 1.0295(3) 1.10991(18) 0.0361(5) Uani 1 1 d . . .
H35A H 0.8433 1.1229 1.0981 0.043 Uiso 1 1 calc R . .
C36 C 0.80121(9) 1.0150(5) 1.1527(2) 0.0570(9) Uani 1 1 d . . .
H36A H 0.7790 1.0333 1.0997 0.085 Uiso 1 1 calc R . .
H36B H 0.8010 1.0752 1.2087 0.085 Uiso 1 1 calc R . .
H36C H 0.7991 0.9272 1.1771 0.085 Uiso 1 1 calc R . .
C37 C 0.87357(7) 0.9845(3) 1.18735(18) 0.0370(6) Uani 1 1 d . . .
C38 C 0.88219(9) 0.8563(3) 1.1965(2) 0.0459(7) Uani 1 1 d . . .
H38A H 0.8666 0.7971 1.1539 0.055 Uiso 1 1 calc R . .
C39 C 0.91353(12) 0.8099(4) 1.2677(3) 0.0576(9) Uani 1 1 d . . .
H39A H 0.9188 0.7207 1.2731 0.069 Uiso 1 1 calc R . .
C40 C 0.93620(11) 0.8953(5) 1.3286(2) 0.0579(9) Uani 1 1 d . . .
H40A H 0.9577 0.8648 1.3752 0.069 Uiso 1 1 calc R . .
C41 C 0.92809(9) 1.0267(4) 1.3230(2) 0.0500(8) Uani 1 1 d . . .
C42 C 0.89582(8) 1.0741(3) 1.25322(19) 0.0404(6) Uani 1 1 d . . .
C43 C 0.88762(10) 1.2071(4) 1.2534(2) 0.0484(7) Uani 1 1 d . . .
H43A H 0.8660 1.2402 1.2085 0.058 Uiso 1 1 calc R . .
C44 C 0.91057(15) 1.2890(5) 1.3177(3) 0.0707(12) Uani 1 1 d . . .
H44A H 0.9046 1.3778 1.3171 0.085 Uiso 1 1 calc R . .
C45 C 0.94272(15) 1.2419(6) 1.3839(3) 0.0796(16) Uani 1 1 d . . .
H45A H 0.9587 1.2995 1.4272 0.095 Uiso 1 1 calc R . .
C46 C 0.95132(12) 1.1159(6) 1.3870(3) 0.0701(14) Uani 1 1 d . . .
H46A H 0.9732 1.0860 1.4325 0.084 Uiso 1 1 calc R . .
P1 P 0.94520(2) 1.48002(7) 0.76052(6) 0.04191(17) Uani 1 1 d . . .
F10 F 0.98832(8) 1.5128(4) 0.7445(3) 0.0911(9) Uani 1 1 d . . .
F11 F 0.95697(14) 1.5393(4) 0.8671(2) 0.1107(14) Uani 1 1 d . . .
F12 F 0.93356(13) 1.6152(4) 0.7135(4) 0.1276(17) Uani 1 1 d . . .
F13 F 0.90333(9) 1.4488(4) 0.7812(4) 0.1108(13) Uani 1 1 d . . .
F14 F 0.95844(10) 1.3483(3) 0.8114(3) 0.0989(12) Uani 1 1 d . . .
F15 F 0.93407(17) 1.4180(5) 0.6551(3) 0.1325(18) Uani 1 1 d . . .
P2 P 0.80907(3) 1.48831(10) 1.09883(7) 0.0512(2) Uani 1 1 d . . .
F20 F 0.8189(3) 1.3396(9) 1.0668(6) 0.0509(16) Uani 0.437(12) 1 d PU A 1
F21 F 0.8066(3) 1.6312(13) 1.1381(12) 0.082(4) Uani 0.437(12) 1 d PU A 1
F22 F 0.8502(3) 1.511(2) 1.1001(16) 0.164(6) Uani 0.437(12) 1 d PU A 1
F23 F 0.7618(3) 1.4610(15) 1.0969(9) 0.108(4) Uani 0.437(12) 1 d P A 1
F24 F 0.8118(5) 1.452(2) 1.2096(8) 0.165(9) Uani 0.437(12) 1 d P A 1
F25 F 0.7978(4) 1.5128(12) 0.9810(6) 0.109(4) Uani 0.437(12) 1 d P A 1
F20' F 0.8129(5) 1.3544(13) 1.0746(10) 0.152(6) Uani 0.563(12) 1 d PU A 2
F21' F 0.7999(5) 1.6324(14) 1.1172(16) 0.164(7) Uani 0.563(12) 1 d PU A 2
F22' F 0.85508(19) 1.4911(8) 1.1601(5) 0.083(2) Uani 0.563(12) 1 d PU A 2
F23' F 0.7700(2) 1.4931(10) 1.0371(11) 0.138(6) Uani 0.563(12) 1 d P A 2
F24' F 0.7977(3) 1.4390(9) 1.1977(7) 0.109(4) Uani 0.563(12) 1 d P A 2
F25' F 0.8303(4) 1.5363(7) 1.0038(6) 0.104(3) Uani 0.563(12) 1 d P A 2
Cl1 Cl 0.87763(7) 0.5527(2) 0.48562(13) 0.0983(7) Uani 0.75 1 d P . .
Cl2 Cl 0.82355(8) 0.7462(3) 0.40913(14) 0.1137(9) Uani 0.75 1 d P . .
C100 C 0.84680(18) 0.6082(6) 0.3858(5) 0.0675(14) Uani 0.75 1 d P . .
H10A H 0.8269 0.5416 0.3637 0.081 Uiso 0.75 1 calc PR . .
H10B H 0.8616 0.6234 0.3295 0.081 Uiso 0.75 1 calc PR . .
O1 O 1.0179(2) 0.7373(6) 1.4567(5) 0.0400(14) Uani 0.30 1 d PU B 1
O2 O 1.0081(6) 0.6335(16) 1.5222(7) 0.075(5) Uani 0.20 1 d PU . 2

loop_
_atom_site_aniso_label
_atom_site_aniso_U_11
_atom_site_aniso_U_22
_atom_site_aniso_U_33
_atom_site_aniso_U_23
_atom_site_aniso_U_13
_atom_site_aniso_U_12
Fe1 0.02430(13) 0.02429(14) 0.02247(13) -0.00157(11) -0.00131(9) -0.00182(11)
N1 0.0289(9) 0.0269(9) 0.0285(9) -0.0003(7) -0.0020(7) 0.0013(7)
N2 0.0259(9) 0.0272(9) 0.0229(8) -0.0004(7) -0.0014(7) -0.0017(7)
N3 0.0259(8) 0.0291(9) 0.0215(8) 0.0003(7) -0.0005(6) 0.0008(7)
C1 0.0425(13) 0.0278(11) 0.0389(12) -0.0002(10) -0.0055(10) 0.0006(10)
C2 0.0492(15) 0.0313(13) 0.0490(16) 0.0053(11) -0.0036(13) 0.0079(11)
C3 0.0414(14) 0.0396(15) 0.0451(14) 0.0038(12) -0.0045(11) 0.0079(11)
C4 0.0295(11) 0.0378(12) 0.0358(12) 0.0025(10) -0.0054(9) 0.0023(9)
C5 0.0274(9) 0.0281(10) 0.0262(9) 0.0003(8) -0.0019(8) 0.0010(8)
C6 0.0245(9) 0.0293(11) 0.0249(9) -0.0006(8) -0.0017(8) -0.0011(8)
C7 0.0283(10) 0.0348(12) 0.0321(11) -0.0027(9) -0.0060(8) -0.0046(9)
C8 0.0369(12) 0.0314(12) 0.0398(13) -0.0051(10) -0.0060(10) -0.0060(10)
C9 0.0370(11) 0.0274(11) 0.0358(11) -0.0032(9) -0.0019(9) -0.0036(9)
C10 0.0267(9) 0.0262(10) 0.0268(9) -0.0026(8) -0.0007(8) -0.0006(8)
C11 0.0285(10) 0.0273(10) 0.0272(10) -0.0017(8) -0.0008(8) 0.0027(8)
C12 0.0248(9) 0.0345(11) 0.0242(9) -0.0001(8) -0.0016(7) -0.0014(8)
C13 0.0300(11) 0.0489(15) 0.0363(12) -0.0047(11) -0.0035(9) 0.0095(11)
C14 0.0281(10) 0.0340(11) 0.0240(9) 0.0023(8) 0.0001(8) 0.0012(8)
C15 0.0314(11) 0.0399(13) 0.0305(11) 0.0048(9) 0.0005(9) -0.0018(10)
C16 0.0389(13) 0.0553(17) 0.0352(13) 0.0126(12) 0.0047(10) 0.0001(12)
C17 0.0543(17) 0.065(2) 0.0254(11) 0.0054(12) 0.0078(11) 0.0045(15)
C18 0.0458(14) 0.0528(16) 0.0274(11) -0.0009(11) 0.0005(10) 0.0038(12)
C19 0.0331(11) 0.0396(12) 0.0271(10) -0.0023(9) 0.0001(8) 0.0005(9)
C20 0.0387(12) 0.0480(17) 0.0342(11) -0.0057(11) -0.0002(9) -0.0104(11)
C21 0.0504(17) 0.065(2) 0.0507(18) -0.0170(16) 0.0009(14) -0.0161(16)
C22 0.061(2) 0.074(2) 0.0449(17) -0.0224(17) -0.0100(15) -0.0102(18)
C23 0.0621(19) 0.072(3) 0.0342(13) -0.0183(15) -0.0026(13) 0.0010(17)
N4 0.0293(7) 0.0287(8) 0.0238(7) 0.0004(8) 0.0016(6) 0.0021(8)
N5 0.0311(9) 0.0246(9) 0.0299(9) -0.0001(7) -0.0032(7) -0.0042(7)
N6 0.0268(8) 0.0359(10) 0.0245(8) 0.0023(7) -0.0015(7) -0.0037(7)
C24 0.0298(10) 0.0352(12) 0.0329(11) 0.0014(9) 0.0044(9) -0.0004(9)
C25 0.0423(14) 0.0515(17) 0.0363(13) 0.0051(12) 0.0126(11) 0.0026(12)
C26 0.0634(19) 0.0579(19) 0.0381(13) 0.0005(13) 0.0182(13) 0.0088(15)
C27 0.0622(18) 0.0458(16) 0.0289(12) -0.0079(11) 0.0059(11) 0.0055(13)
C28 0.0422(12) 0.0294(11) 0.0266(10) -0.0033(8) 0.0002(9) 0.0022(9)
C29 0.0446(13) 0.0272(11) 0.0288(11) -0.0035(9) -0.0067(9) -0.0026(10)
C30 0.068(2) 0.0355(14) 0.0395(14) -0.0108(11) -0.0081(13) -0.0096(13)
C31 0.071(2) 0.0446(17) 0.0503(17) -0.0053(14) -0.0123(16) -0.0253(16)
C32 0.0507(17) 0.0454(16) 0.0501(17) 0.0047(13) -0.0094(13) -0.0229(14)
C33 0.0371(12) 0.0348(12) 0.0335(11) 0.0056(10) -0.0041(9) -0.0122(10)
C34 0.0320(11) 0.0436(14) 0.0345(12) 0.0077(10) -0.0006(9) -0.0115(10)
C35 0.0335(11) 0.0478(16) 0.0264(10) 0.0008(9) 0.0023(8) 0.0030(10)
C36 0.0357(12) 0.099(3) 0.0367(12) -0.0023(18) 0.0069(10) 0.0022(18)
C37 0.0341(10) 0.0501(17) 0.0257(9) 0.0064(10) 0.0015(8) -0.0014(11)
C38 0.0465(15) 0.0506(17) 0.0381(14) 0.0113(12) -0.0014(11) -0.0017(13)
C39 0.061(2) 0.067(2) 0.0438(16) 0.0237(16) 0.0052(15) 0.0128(17)
C40 0.0478(17) 0.087(3) 0.0355(15) 0.0173(16) -0.0039(13) 0.0102(17)
C41 0.0392(13) 0.083(3) 0.0266(11) 0.0032(13) 0.0004(9) -0.0082(15)
C42 0.0360(12) 0.0621(18) 0.0231(10) 0.0003(11) 0.0048(9) -0.0059(12)
C43 0.0496(16) 0.060(2) 0.0360(14) -0.0121(13) 0.0075(12) -0.0058(15)
C44 0.085(3) 0.074(3) 0.052(2) -0.023(2) 0.0077(19) -0.020(2)
C45 0.079(3) 0.111(4) 0.0452(19) -0.027(2) -0.0030(18) -0.034(3)
C46 0.0484(18) 0.127(5) 0.0309(14) -0.0049(19) -0.0060(13) -0.021(2)
P1 0.0454(4) 0.0317(4) 0.0450(4) 0.0015(3) -0.0043(3) -0.0033(3)
F10 0.0613(14) 0.110(2) 0.105(2) 0.021(2) 0.0225(14) -0.0047(18)
F11 0.171(4) 0.099(3) 0.0654(16) -0.0334(17) 0.027(2) -0.071(3)
F12 0.111(3) 0.069(2) 0.190(4) 0.059(3) -0.015(3) 0.014(2)
F13 0.0601(16) 0.119(3) 0.152(3) 0.028(3) 0.0137(19) -0.0180(18)
F14 0.103(2) 0.0456(14) 0.133(3) 0.0236(16) -0.028(2) 0.0008(15)
F15 0.200(5) 0.128(4) 0.0570(17) -0.0219(19) -0.018(2) -0.044(3)
P2 0.0543(4) 0.0511(5) 0.0482(4) -0.0085(4) 0.0076(3) 0.0084(4)
F20 0.086(4) 0.037(3) 0.032(2) -0.012(2) 0.014(2) 0.020(3)
F21 0.060(4) 0.046(4) 0.127(8) -0.031(4) -0.029(5) 0.009(3)
F22 0.049(4) 0.248(13) 0.203(14) -0.038(13) 0.047(7) -0.023(7)
F23 0.061(4) 0.155(11) 0.114(7) -0.036(7) 0.027(5) -0.041(5)
F24 0.194(14) 0.24(2) 0.042(4) -0.047(7) -0.038(6) 0.120(13)
F25 0.133(10) 0.125(8) 0.076(4) 0.047(5) 0.039(5) 0.057(8)
F20' 0.297(16) 0.084(6) 0.089(6) 0.006(4) 0.070(7) 0.095(8)
F21' 0.201(13) 0.065(6) 0.259(17) -0.044(9) 0.141(12) 0.001(8)
F22' 0.058(3) 0.092(4) 0.090(4) -0.013(4) -0.014(3) 0.014(3)
F23' 0.072(5) 0.117(6) 0.195(13) -0.021(8) -0.078(7) 0.013(5)
F24' 0.157(8) 0.091(5) 0.105(7) -0.016(4) 0.103(7) -0.025(5)
F25' 0.156(9) 0.086(4) 0.083(4) 0.038(3) 0.055(5) 0.032(5)
Cl1 0.1288(16) 0.0882(11) 0.0655(8) -0.0193(8) -0.0231(9) 0.0513(12)
Cl2 0.1432(19) 0.1264(18) 0.0611(9) -0.0148(10) -0.0158(10) 0.0736(16)
C100 0.066(3) 0.071(4) 0.068(3) -0.019(3) 0.021(3) -0.004(3)
O1 0.048(4) 0.028(3) 0.043(3) 0.005(2) 0.003(3) -0.008(3)
O2 0.122(14) 0.083(9) 0.024(6) 0.005(5) 0.024(7) -0.059(9)

loop_
_atom_type_symbol
_atom_type_description
_atom_type_scat_dispersion_real
_atom_type_scat_dispersion_imag
_atom_type_scat_source
C C 0.0033 0.0016 'International Tables Vol C Tables 4.2.6.8 and 6.1.1.4'
H H 0.0000 0.0000 'International Tables Vol C Tables 4.2.6.8 and 6.1.1.4'
N N 0.0061 0.0033 'International Tables Vol C Tables 4.2.6.8 and 6.1.1.4'
O O 0.0106 0.0060 'International Tables Vol C Tables 4.2.6.8 and 6.1.1.4'
F F 0.0171 0.0103 'International Tables Vol C Tables 4.2.6.8 and 6.1.1.4'
P P 0.1023 0.0942 'International Tables Vol C Tables 4.2.6.8 and 6.1.1.4'
Fe Fe 0.3463 0.8444 'International Tables Vol C Tables 4.2.6.8 and 6.1.1.4'
Cl Cl 0.1484 0.1585 'International Tables Vol C Tables 4.2.6.8 and 6.1.1.4'

loop_
_geom_angle_atom_site_label_1
_geom_angle_atom_site_label_2
_geom_angle_atom_site_label_3
_geom_angle
_geom_angle_site_symmetry_1
_geom_angle_site_symmetry_3
_geom_angle_publ_flag
N5 Fe1 N2 179.02(10) . . ?
N5 Fe1 N4 80.35(10) . . ?
N2 Fe1 N4 98.95(9) . . ?
N5 Fe1 N6 80.43(9) . . ?
N2 Fe1 N6 100.27(9) . . ?
N4 Fe1 N6 160.76(9) . . ?
N5 Fe1 N3 100.72(9) . . ?
N2 Fe1 N3 79.99(9) . . ?
N4 Fe1 N3 92.69(8) . . ?
N6 Fe1 N3 90.00(9) . . ?
N5 Fe1 N1 99.00(9) . . ?
N2 Fe1 N1 80.30(10) . . ?
N4 Fe1 N1 90.63(9) . . ?
N6 Fe1 N1 93.23(9) . . ?
N3 Fe1 N1 160.28(8) . . ?
C1 N1 C5 118.6(2) . . ?
C1 N1 Fe1 127.29(18) . . ?
C5 N1 Fe1 114.09(16) . . ?
C6 N2 C10 121.3(2) . . ?
C6 N2 Fe1 120.06(17) . . ?
C10 N2 Fe1 118.60(15) . . ?
C11 N3 C12 120.9(2) . . ?
C11 N3 Fe1 114.66(16) . . ?
C12 N3 Fe1 124.42(16) . . ?
N1 C1 C2 122.0(3) . . ?
N1 C1 H1A 119.0 . . ?
C2 C1 H1A 119.0 . . ?
C3 C2 C1 119.9(3) . . ?
C3 C2 H2A 120.1 . . ?
C1 C2 H2A 120.1 . . ?
C2 C3 C4 118.3(3) . . ?
C2 C3 H3A 120.9 . . ?
C4 C3 H3A 120.9 . . ?
C5 C4 C3 119.2(3) . . ?
C5 C4 H4A 120.4 . . ?
C3 C4 H4A 120.4 . . ?
N1 C5 C4 122.0(2) . . ?
N1 C5 C6 113.8(2) . . ?
C4 C5 C6 124.3(2) . . ?
N2 C6 C7 120.3(2) . . ?
N2 C6 C5 111.7(2) . . ?
C7 C6 C5 127.9(2) . . ?
C8 C7 C6 118.6(2) . . ?
C8 C7 H7A 120.7 . . ?
C6 C7 H7A 120.7 . . ?
C9 C8 C7 120.6(2) . . ?
C9 C8 H8A 119.7 . . ?
C7 C8 H8A 119.7 . . ?
C8 C9 C10 117.9(2) . . ?
C8 C9 H9A 121.1 . . ?
C10 C9 H9A 121.1 . . ?
N2 C10 C9 121.2(2) . . ?
N2 C10 C11 110.9(2) . . ?
C9 C10 C11 127.9(2) . . ?
N3 C11 C10 115.9(2) . . ?
N3 C11 H11A 122.1 . . ?
C10 C11 H11A 122.1 . . ?
N3 C12 C14 110.20(19) . . ?
N3 C12 C13 114.0(2) . . ?
C14 C12 C13 110.1(2) . . ?
N3 C12 H12A 107.4 . . ?
C14 C12 H12A 107.4 . . ?
C13 C12 H12A 107.4 . . ?
C12 C13 H13A 109.5 . . ?
C12 C13 H13B 109.5 . . ?
H13A C13 H13B 109.5 . . ?
C12 C13 H13C 109.5 . . ?
H13A C13 H13C 109.5 . . ?
H13B C13 H13C 109.5 . . ?
C15 C14 C19 119.7(2) . . ?
C15 C14 C12 120.2(2) . . ?
C19 C14 C12 120.0(2) . . ?
C14 C15 C16 121.5(3) . . ?
C14 C15 H15A 119.3 . . ?
C16 C15 H15A 119.3 . . ?
C17 C16 C15 119.8(3) . . ?
C17 C16 H16A 120.1 . . ?
C15 C16 H16A 120.1 . . ?
C16 C17 C18 120.9(3) . . ?
C16 C17 H17A 119.6 . . ?
C18 C17 H17A 119.6 . . ?
C23 C18 C19 118.7(3) . . ?
C23 C18 C17 122.2(3) . . ?
C19 C18 C17 119.1(3) . . ?
C20 C19 C14 123.6(2) . . ?
C20 C19 C18 117.5(2) . . ?
C14 C19 C18 118.9(3) . . ?
C21 C20 C19 121.6(3) . . ?
C21 C20 H20A 119.2 . . ?
C19 C20 H20A 119.2 . . ?
C20 C21 C22 120.4(3) . . ?
C20 C21 H21A 119.8 . . ?
C22 C21 H21A 119.8 . . ?
C23 C22 C21 119.6(3) . . ?
C23 C22 H22A 120.2 . . ?
C21 C22 H22A 120.2 . . ?
C22 C23 C18 122.1(3) . . ?
C22 C23 H23A 118.9 . . ?
C18 C23 H23A 118.9 . . ?
C24 N4 C28 118.7(2) . . ?
C24 N4 Fe1 126.62(17) . . ?
C28 N4 Fe1 114.67(17) . . ?
C29 N5 C33 120.9(2) . . ?
C29 N5 Fe1 120.23(18) . . ?
C33 N5 Fe1 118.88(19) . . ?
C34 N6 C35 120.6(2) . . ?
C34 N6 Fe1 114.55(18) . . ?
C35 N6 Fe1 124.81(17) . . ?
N4 C24 C25 122.6(3) . . ?
N4 C24 H24A 118.7 . . ?
C25 C24 H24A 118.7 . . ?
C26 C25 C24 118.4(3) . . ?
C26 C25 H25A 120.8 . . ?
C24 C25 H25A 120.8 . . ?
C27 C26 C25 119.3(3) . . ?
C27 C26 H26A 120.3 . . ?
C25 C26 H26A 120.3 . . ?
C26 C27 C28 119.8(3) . . ?
C26 C27 H27A 120.1 . . ?
C28 C27 H27A 120.1 . . ?
N4 C28 C27 121.1(3) . . ?
N4 C28 C29 113.4(2) . . ?
C27 C28 C29 125.5(3) . . ?
N5 C29 C30 120.4(3) . . ?
N5 C29 C28 111.3(2) . . ?
C30 C29 C28 128.4(3) . . ?
C31 C30 C29 118.9(3) . . ?
C31 C30 H30A 120.6 . . ?
C29 C30 H30A 120.6 . . ?
C30 C31 C32 120.5(3) . . ?
C30 C31 H31A 119.8 . . ?
C32 C31 H31A 119.8 . . ?
C33 C32 C31 118.2(3) . . ?
C33 C32 H32A 120.9 . . ?
C31 C32 H32A 120.9 . . ?
N5 C33 C32 121.2(3) . . ?
N5 C33 C34 110.5(2) . . ?
C32 C33 C34 128.3(3) . . ?
N6 C34 C33 115.6(2) . . ?
N6 C34 H34A 122.2 . . ?
C33 C34 H34A 122.2 . . ?
N6 C35 C37 109.9(2) . . ?
N6 C35 C36 114.5(2) . . ?
C37 C35 C36 109.8(2) . . ?
N6 C35 H35A 107.5 . . ?
C37 C35 H35A 107.5 . . ?
C36 C35 H35A 107.5 . . ?
C35 C36 H36A 109.5 . . ?
C35 C36 H36B 109.5 . . ?
H36A C36 H36B 109.5 . . ?
C35 C36 H36C 109.5 . . ?
H36A C36 H36C 109.5 . . ?
H36B C36 H36C 109.5 . . ?
C38 C37 C42 119.7(3) . . ?
C38 C37 C35 119.8(3) . . ?
C42 C37 C35 120.5(3) . . ?
C37 C38 C39 121.9(3) . . ?
C37 C38 H38A 119.1 . . ?
C39 C38 H38A 119.1 . . ?
C40 C39 C38 119.2(4) . . ?
C40 C39 H39A 120.4 . . ?
C38 C39 H39A 120.4 . . ?
C39 C40 C41 120.9(3) . . ?
C39 C40 H40A 119.5 . . ?
C41 C40 H40A 119.5 . . ?
C40 C41 C46 121.2(4) . . ?
C40 C41 C42 120.2(3) . . ?
C46 C41 C42 118.5(4) . . ?
C43 C42 C37 123.7(3) . . ?
C43 C42 C41 118.3(3) . . ?
C37 C42 C41 118.0(3) . . ?
C44 C43 C42 120.9(4) . . ?
C44 C43 H43A 119.5 . . ?
C42 C43 H43A 119.5 . . ?
C43 C44 C45 120.3(5) . . ?
C43 C44 H44A 119.9 . . ?
C45 C44 H44A 119.9 . . ?
C46 C45 C44 120.8(4) . . ?
C46 C45 H45A 119.6 . . ?
C44 C45 H45A 119.6 . . ?
C45 C46 C41 121.2(4) . . ?
C45 C46 H46A 119.4 . . ?
C41 C46 H46A 119.4 . . ?
F15 P1 F11 178.6(3) . . ?
F15 P1 F13 88.3(3) . . ?
F11 P1 F13 92.1(3) . . ?
F15 P1 F14 92.6(3) . . ?
F11 P1 F14 86.1(2) . . ?
F13 P1 F14 87.5(2) . . ?
F15 P1 F12 89.8(3) . . ?
F11 P1 F12 91.5(3) . . ?
F13 P1 F12 94.1(2) . . ?
F14 P1 F12 177.1(2) . . ?
F15 P1 F10 94.1(3) . . ?
F11 P1 F10 85.5(2) . . ?
F13 P1 F10 177.5(2) . . ?
F14 P1 F10 91.8(2) . . ?
F12 P1 F10 86.5(2) . . ?
F22 P2 F20' 92.0(11) . . ?
F22 P2 F23' 145.2(10) . . ?
F20' P2 F23' 90.8(8) . . ?
F22 P2 F24 96.8(10) . . ?
F20' P2 F24 89.0(9) . . ?
F23' P2 F24 118.0(9) . . ?
F22 P2 F24' 115.6(9) . . ?
F20' P2 F24' 85.1(7) . . ?
F23' P2 F24' 99.2(7) . . ?
F22 P2 F21' 93.9(11) . . ?
F20' P2 F21' 173.0(11) . . ?
F23' P2 F21' 82.2(8) . . ?
F24 P2 F21' 94.0(11) . . ?
F24' P2 F21' 95.7(8) . . ?
F22 P2 F25 94.2(9) . . ?
F20' P2 F25 87.0(7) . . ?
F23' P2 F25 51.3(6) . . ?
F24 P2 F25 168.4(9) . . ?
F24' P2 F25 149.3(7) . . ?
F21' P2 F25 88.8(9) . . ?
F22 P2 F21 87.1(10) . . ?
F20' P2 F21 173.6(8) . . ?
F23' P2 F21 93.6(5) . . ?
F24 P2 F21 84.8(10) . . ?
F24' P2 F21 89.6(8) . . ?
F25 P2 F21 99.3(7) . . ?
F22 P2 F25' 53.1(8) . . ?
F20' P2 F25' 93.0(7) . . ?
F23' P2 F25' 92.1(7) . . ?
F24 P2 F25' 149.8(8) . . ?
F24' P2 F25' 168.6(6) . . ?
F21' P2 F25' 87.5(7) . . ?
F21 P2 F25' 91.4(8) . . ?
F22 P2 F23 179.3(10) . . ?
F20' P2 F23 87.4(9) . . ?
F24 P2 F23 83.2(8) . . ?
F24' P2 F23 64.4(6) . . ?
F21' P2 F23 86.7(9) . . ?
F25 P2 F23 85.7(6) . . ?
F21 P2 F23 93.6(7) . . ?
F25' P2 F23 126.9(6) . . ?
F22 P2 F20 84.9(9) . . ?
F23' P2 F20 95.4(5) . . ?
F24 P2 F20 92.0(8) . . ?
F24' P2 F20 90.1(5) . . ?
F21' P2 F20 174.0(8) . . ?
F25 P2 F20 85.5(5) . . ?
F21 P2 F20 170.9(4) . . ?
F25' P2 F20 87.1(4) . . ?
F23 P2 F20 94.5(6) . . ?
F20' P2 F22' 90.8(8) . . ?
F23' P2 F22' 174.4(7) . . ?
F24 P2 F22' 67.4(7) . . ?
F24' P2 F22' 86.3(5) . . ?
F21' P2 F22' 96.1(8) . . ?
F25 P2 F22' 123.5(6) . . ?
F21 P2 F22' 85.3(4) . . ?
F25' P2 F22' 82.5(5) . . ?
F23 P2 F22' 150.6(5) . . ?
F20 P2 F22' 85.7(4) . . ?
Cl1 C100 Cl2 113.9(3) . . ?
Cl1 C100 H10A 108.8 . . ?
Cl2 C100 H10A 108.8 . . ?
Cl1 C100 H10B 108.8 . . ?
Cl2 C100 H10B 108.8 . . ?
H10A C100 H10B 107.7 . . ?

loop_
_geom_bond_atom_site_label_1
_geom_bond_atom_site_label_2
_geom_bond_distance
_geom_bond_site_symmetry_2
_geom_bond_publ_flag
Fe1 N5 1.877(2) . ?
Fe1 N2 1.882(2) . ?
Fe1 N4 1.9740(19) . ?
Fe1 N6 1.988(2) . ?
Fe1 N3 1.990(2) . ?
Fe1 N1 1.998(2) . ?
N1 C1 1.334(3) . ?
N1 C5 1.354(3) . ?
N2 C6 1.337(3) . ?
N2 C10 1.344(3) . ?
N3 C11 1.279(3) . ?
N3 C12 1.475(3) . ?
C1 C2 1.386(4) . ?
C1 H1A 0.9500 . ?
C2 C3 1.376(4) . ?
C2 H2A 0.9500 . ?
C3 C4 1.389(4) . ?
C3 H3A 0.9500 . ?
C4 C5 1.382(3) . ?
C4 H4A 0.9500 . ?
C5 C6 1.462(3) . ?
C6 C7 1.392(3) . ?
C7 C8 1.387(4) . ?
C7 H7A 0.9500 . ?
C8 C9 1.384(4) . ?
C8 H8A 0.9500 . ?
C9 C10 1.388(3) . ?
C9 H9A 0.9500 . ?
C10 C11 1.451(3) . ?
C11 H11A 0.9500 . ?
C12 C14 1.527(3) . ?
C12 C13 1.532(4) . ?
C12 H12A 1.0000 . ?
C13 H13A 0.9800 . ?
C13 H13B 0.9800 . ?
C13 H13C 0.9800 . ?
C14 C15 1.369(4) . ?
C14 C19 1.424(3) . ?
C15 C16 1.415(4) . ?
C15 H15A 0.9500 . ?
C16 C17 1.356(5) . ?
C16 H16A 0.9500 . ?
C17 C18 1.425(5) . ?
C17 H17A 0.9500 . ?
C18 C23 1.413(4) . ?
C18 C19 1.424(4) . ?
C19 C20 1.421(4) . ?
C20 C21 1.358(4) . ?
C20 H20A 0.9500 . ?
C21 C22 1.407(5) . ?
C21 H21A 0.9500 . ?
C22 C23 1.346(6) . ?
C22 H22A 0.9500 . ?
C23 H23A 0.9500 . ?
N4 C24 1.333(3) . ?
N4 C28 1.365(3) . ?
N5 C29 1.344(3) . ?
N5 C33 1.349(3) . ?
N6 C34 1.288(3) . ?
N6 C35 1.473(3) . ?
C24 C25 1.392(4) . ?
C24 H24A 0.9500 . ?
C25 C26 1.384(5) . ?
C25 H25A 0.9500 . ?
C26 C27 1.373(5) . ?
C26 H26A 0.9500 . ?
C27 C28 1.383(4) . ?
C27 H27A 0.9500 . ?
C28 C29 1.457(4) . ?
C29 C30 1.389(4) . ?
C30 C31 1.370(6) . ?
C30 H30A 0.9500 . ?
C31 C32 1.397(6) . ?
C31 H31A 0.9500 . ?
C32 C33 1.370(4) . ?
C32 H32A 0.9500 . ?
C33 C34 1.466(4) . ?
C34 H34A 0.9500 . ?
C35 C37 1.521(3) . ?
C35 C36 1.530(4) . ?
C35 H35A 1.0000 . ?
C36 H36A 0.9800 . ?
C36 H36B 0.9800 . ?
C36 H36C 0.9800 . ?
C37 C38 1.372(5) . ?
C37 C42 1.427(4) . ?
C38 C39 1.413(4) . ?
C38 H38A 0.9500 . ?
C39 C40 1.370(6) . ?
C39 H39A 0.9500 . ?
C40 C41 1.400(6) . ?
C40 H40A 0.9500 . ?
C41 C46 1.426(5) . ?
C41 C42 1.429(4) . ?
C42 C43 1.417(5) . ?
C43 C44 1.375(5) . ?
C43 H43A 0.9500 . ?
C44 C45 1.400(8) . ?
C44 H44A 0.9500 . ?
C45 C46 1.347(9) . ?
C45 H45A 0.9500 . ?
C46 H46A 0.9500 . ?
P1 F15 1.549(3) . ?
P1 F11 1.553(3) . ?
P1 F13 1.553(3) . ?
P1 F14 1.571(3) . ?
P1 F12 1.572(3) . ?
P1 F10 1.579(3) . ?
P2 F22 1.442(9) . ?
P2 F20' 1.445(13) . ?
P2 F23' 1.471(5) . ?
P2 F24 1.523(13) . ?
P2 F24' 1.531(7) . ?
P2 F21' 1.564(14) . ?
P2 F25 1.588(8) . ?
P2 F21 1.588(12) . ?
P2 F25' 1.647(6) . ?
P2 F23 1.658(8) . ?
P2 F20 1.660(9) . ?
P2 F22' 1.675(6) . ?
Cl1 C100 1.679(7) . ?
Cl2 C100 1.703(7) . ?
C100 H10A 0.9900 . ?
C100 H10B 0.9900 . ?
O2 O2 0.75(3) 2_758 ?
